data_4065581
loop_
_publ_author_name
'Liu, Bo'
'Liu, Bin'
'Zhou, Yongbo'
'Chen, Wanzhi'

_publ_section_title
;
 Copper(II) Hydroxide Complexes of N-Heterocyclic Carbenes and Catalytic
 Oxidative Amination of Arylboronic Acids
;
_journal_issue 6
_journal_name_full Organometallics
_journal_page_first 1457
_journal_paper_doi 10.1021/om100009u
_journal_volume 29
_journal_year 2010
_chemical_formula_sum 'C50 H48 Cu4 F24 N20 O2 P4'
_chemical_formula_weight 1795.12
_chemical_name_systematic
; 
 ? 
;
_space_group_IT_number 2
_symmetry_cell_setting triclinic
_symmetry_space_group_name_Hall '-P 1'
_symmetry_space_group_name_H-M 'P -1'
_atom_sites_solution_hydrogens geom
_atom_sites_solution_primary direct
_atom_sites_solution_secondary difmap
_audit_creation_method SHELXL-97
_cell_angle_alpha 78.200(2)
_cell_angle_beta 81.688(2)
_cell_angle_gamma 64.5460(10)
_cell_formula_units_Z 1
_cell_length_a 12.1951(16)
_cell_length_b 12.2169(15)
_cell_length_c 12.7873(17)
_cell_measurement_reflns_used 2996
_cell_measurement_temperature 298(2)
_cell_measurement_theta_max 26.164
_cell_measurement_theta_min 2.394
_cell_volume 1680.4(4)
_computing_cell_refinement 'Bruker SMART'
_computing_data_collection 'Bruker SMART'
_computing_data_reduction 'Bruker SAINT'
_computing_molecular_graphics 'Bruker SHELXTL'
_computing_publication_material 'Bruker SHELXTL'
_computing_structure_refinement 'SHELXL-97 (Sheldrick, 1997)'
_computing_structure_solution 'SHELXS-97 (Sheldrick, 1990)'
_diffrn_ambient_temperature 298(2)
_diffrn_measured_fraction_theta_full 0.975
_diffrn_measured_fraction_theta_max 0.975
_diffrn_measurement_device_type 'CCD area detector'
_diffrn_measurement_method 'phi and omega scans'
_diffrn_radiation_monochromator graphite
_diffrn_radiation_source 'fine-focus sealed tube'
_diffrn_radiation_type MoK\a
_diffrn_radiation_wavelength 0.71073
_diffrn_reflns_av_R_equivalents 0.0208
_diffrn_reflns_av_sigmaI/netI 0.0533
_diffrn_reflns_limit_h_max 14
_diffrn_reflns_limit_h_min -14
_diffrn_reflns_limit_k_max 14
_diffrn_reflns_limit_k_min -13
_diffrn_reflns_limit_l_max 15
_diffrn_reflns_limit_l_min -9
_diffrn_reflns_number 8593
_diffrn_reflns_theta_full 25.01
_diffrn_reflns_theta_max 25.01
_diffrn_reflns_theta_min 1.63
_exptl_absorpt_coefficient_mu 1.467
_exptl_absorpt_correction_T_max 0.8916
_exptl_absorpt_correction_T_min 0.7579
_exptl_absorpt_correction_type multi-scan
_exptl_absorpt_process_details sadabs
_exptl_crystal_colour red
_exptl_crystal_density_diffrn 1.774
_exptl_crystal_density_method 'not measured'
_exptl_crystal_description block
_exptl_crystal_F_000 896
_exptl_crystal_size_max 0.20
_exptl_crystal_size_mid 0.18
_exptl_crystal_size_min 0.08
_refine_diff_density_max 0.809
_refine_diff_density_min -0.492
_refine_diff_density_rms 0.088
_refine_ls_extinction_method none
_refine_ls_goodness_of_fit_ref 0.986
_refine_ls_hydrogen_treatment mixed
_refine_ls_matrix_type full
_refine_ls_number_parameters 473
_refine_ls_number_reflns 5791
_refine_ls_number_restraints 0
_refine_ls_restrained_S_all 0.986
_refine_ls_R_factor_all 0.0811
_refine_ls_R_factor_gt 0.0502
_refine_ls_shift/su_max 0.001
_refine_ls_shift/su_mean 0.000
_refine_ls_structure_factor_coef Fsqd
_refine_ls_weighting_details 'calc w=1/[\s^2^(Fo^2^)+(0.0905P)^2^+0.0000P] where P=(Fo^2^+2Fc^2^)/3'
_refine_ls_weighting_scheme calc
_refine_ls_wR_factor_gt 0.1368
_refine_ls_wR_factor_ref 0.1475
_reflns_number_gt 3814
_reflns_number_total 5791
_reflns_threshold_expression >2sigma(I)
_cod_data_source_file om100009u_si_001.cif
_cod_data_source_block 080426a
_cod_depositor_comments
;
The following automatic conversions were performed:

'_symmetry_cell_setting' value 'Triclinic' changed to 'triclinic'
according to /home/saulius/struct/CIF-dictionaries/cif_core.dic
dictionary named 'cif_core.dic' version 2.4.1 from 2010-06-29.

Automatic conversion script
Id: cif_fix_values 1715 2011-07-08 13:25:40Z adriana 
;
_cod_original_sg_symbol_H-M 'P-1   '
_cod_database_code 4065581

loop_
_symmetry_equiv_pos_as_xyz
'x, y, z'
'-x, -y, -z'

loop_
_atom_site_label
_atom_site_type_symbol
_atom_site_fract_x
_atom_site_fract_y
_atom_site_fract_z
_atom_site_U_iso_or_equiv
_atom_site_adp_type
_atom_site_occupancy
_atom_site_symmetry_multiplicity
_atom_site_calc_flag
_atom_site_refinement_flags
Cu1 Cu -0.05388(5) 1.00127(5) 0.24024(4) 0.0399(2) Uani 1 1 d .
Cu2 Cu 0.12863(5) 0.88193(5) 0.01011(4) 0.0389(2) Uani 1 1 d .
F1 F 0.7444(5) 0.6073(4) 0.4794(4) 0.1252(19) Uani 1 1 d .
F2 F 0.6202(4) 0.4991(4) 0.3547(3) 0.1077(15) Uani 1 1 d .
F3 F 0.8085(5) 0.4649(5) 0.3784(5) 0.141(2) Uani 1 1 d .
F4 F 0.6791(4) 0.6508(4) 0.3147(4) 0.1164(17) Uani 1 1 d .
F5 F 0.5523(5) 0.6418(6) 0.4493(6) 0.180(3) Uani 1 1 d .
F6 F 0.6835(6) 0.4576(5) 0.5180(4) 0.142(2) Uani 1 1 d .
F7 F 0.1598(5) 0.2886(5) 0.2183(4) 0.1347(19) Uani 1 1 d .
F8 F 0.2731(5) 0.2726(5) -0.0149(4) 0.1317(18) Uani 1 1 d .
F9 F 0.1496(4) 0.1987(4) 0.0907(4) 0.1129(16) Uani 1 1 d .
F10 F 0.1058(5) 0.3975(4) 0.0557(5) 0.141(2) Uani 1 1 d .
F11 F 0.2823(6) 0.3631(5) 0.1111(5) 0.163(3) Uani 1 1 d .
F12 F 0.3279(4) 0.1628(4) 0.1461(4) 0.1137(16) Uani 1 1 d .
N1 N -0.1992(4) 1.0008(4) 0.1920(3) 0.0429(10) Uani 1 1 d .
N2 N 0.2337(4) 0.9452(4) -0.0908(3) 0.0412(10) Uani 1 1 d .
N3 N -0.1698(4) 0.8660(4) 0.4105(3) 0.0478(11) Uani 1 1 d .
N4 N 0.0019(4) 0.8552(4) 0.4427(3) 0.0450(10) Uani 1 1 d .
N5 N 0.1028(4) 0.9542(4) 0.3224(3) 0.0433(10) Uani 1 1 d .
N6 N 0.3705(4) 0.8123(4) 0.0966(3) 0.0451(10) Uani 1 1 d .
N7 N 0.2623(4) 0.7190(4) 0.1836(3) 0.0438(10) Uani 1 1 d .
N8 N 0.0786(4) 0.7550(4) 0.1245(3) 0.0420(10) Uani 1 1 d .
N9 N -0.1384(5) 1.2183(5) 0.2470(4) 0.0664(14) Uani 1 1 d .
N10 N 0.5540(11) 0.8683(11) 0.5985(10) 0.165(4) Uani 1 1 d .
O1 O -0.0005(3) 1.0525(3) 0.0917(2) 0.0372(8) Uani 1 1 d .
P1 P 0.67854(14) 0.55581(15) 0.41943(12) 0.0567(4) Uani 1 1 d .
P2 P 0.21632(16) 0.28273(15) 0.10162(14) 0.0653(5) Uani 1 1 d .
C1 C -0.2808(5) 0.8991(6) 0.3585(4) 0.0579(15) Uani 1 1 d .
H1A H -0.3489 0.9521 0.3999 0.070 Uiso 1 1 calc R
H1B H -0.2922 0.8250 0.3601 0.070 Uiso 1 1 calc R
C2 C -0.2840(5) 0.9632(4) 0.2441(4) 0.0430(12) Uani 1 1 d .
C3 C 0.3749(5) 1.0055(5) -0.1755(4) 0.0514(14) Uani 1 1 d .
H3 H 0.4449 1.0200 -0.1903 0.062 Uiso 1 1 calc R
C4 C 0.3398(4) 0.9486(5) -0.0811(4) 0.0435(12) Uani 1 1 d .
C5 C 0.4067(5) 0.8988(6) 0.0199(4) 0.0566(15) Uani 1 1 d .
H5A H 0.4930 0.8584 0.0008 0.068 Uiso 1 1 calc R
H5B H 0.3943 0.9672 0.0546 0.068 Uiso 1 1 calc R
C6 C -0.0838(5) 0.9059(4) 0.3708(4) 0.0422(12) Uani 1 1 d .
C7 C -0.0307(6) 0.7826(5) 0.5289(4) 0.0577(15) Uani 1 1 d .
H7 H 0.0134 0.7379 0.5885 0.069 Uiso 1 1 calc R
C8 C -0.1382(6) 0.7903(5) 0.5083(4) 0.0575(15) Uani 1 1 d .
H8 H -0.1838 0.7519 0.5516 0.069 Uiso 1 1 calc R
C9 C 0.1057(5) 0.8809(4) 0.4180(4) 0.0434(12) Uani 1 1 d .
C10 C 0.2018(6) 0.8376(5) 0.4833(4) 0.0585(16) Uani 1 1 d .
H10 H 0.2025 0.7857 0.5478 0.070 Uiso 1 1 calc R
C11 C 0.2955(6) 0.8725(6) 0.4512(5) 0.0681(18) Uani 1 1 d .
H11 H 0.3611 0.8443 0.4935 0.082 Uiso 1 1 calc R
C12 C 0.2919(6) 0.9493(6) 0.3562(5) 0.0650(16) Uani 1 1 d .
H12 H 0.3537 0.9759 0.3342 0.078 Uiso 1 1 calc R
C13 C 0.1961(5) 0.9863(5) 0.2942(4) 0.0531(14) Uani 1 1 d .
H13 H 0.1958 1.0365 0.2288 0.064 Uiso 1 1 calc R
C14 C 0.2634(5) 0.8074(5) 0.0990(4) 0.0457(13) Uani 1 1 d .
C15 C 0.3700(5) 0.6720(5) 0.2341(4) 0.0570(15) Uani 1 1 d .
H15 H 0.3914 0.6115 0.2942 0.068 Uiso 1 1 calc R
C16 C 0.4363(5) 0.7288(6) 0.1814(5) 0.0597(16) Uani 1 1 d .
H16 H 0.5133 0.7158 0.1975 0.072 Uiso 1 1 calc R
C17 C 0.1586(5) 0.6911(4) 0.2004(4) 0.0419(12) Uani 1 1 d .
C18 C 0.1426(6) 0.6097(5) 0.2853(4) 0.0594(16) Uani 1 1 d .
H18 H 0.2003 0.5688 0.3362 0.071 Uiso 1 1 calc R
C19 C 0.0383(6) 0.5905(6) 0.2930(5) 0.0685(17) Uani 1 1 d .
H19 H 0.0241 0.5360 0.3497 0.082 Uiso 1 1 calc R
C20 C -0.0452(6) 0.6530(5) 0.2157(5) 0.0632(16) Uani 1 1 d .
H20 H -0.1158 0.6404 0.2194 0.076 Uiso 1 1 calc R
C21 C -0.0226(5) 0.7336(5) 0.1337(4) 0.0511(14) Uani 1 1 d .
H21 H -0.0792 0.7754 0.0820 0.061 Uiso 1 1 calc R
C22 C -0.1600(6) 1.3086(6) 0.1961(5) 0.0646(16) Uani 1 1 d .
C23 C -0.1865(9) 1.4278(6) 0.1266(6) 0.112(3) Uani 1 1 d .
H23A H -0.2451 1.4923 0.1632 0.167 Uiso 1 1 calc R
H23B H -0.2186 1.4287 0.0620 0.167 Uiso 1 1 calc R
H23C H -0.1130 1.4402 0.1092 0.167 Uiso 1 1 calc R
C24 C 0.5351(12) 0.7868(14) 0.6545(12) 0.142(4) Uani 1 1 d .
C25 C 0.4993(12) 0.6933(12) 0.7337(11) 0.168(5) Uani 1 1 d .
H25A H 0.5711 0.6271 0.7628 0.251 Uiso 1 1 calc R
H25B H 0.4585 0.6616 0.6972 0.251 Uiso 1 1 calc R
H25C H 0.4459 0.7326 0.7906 0.251 Uiso 1 1 calc R
H H 0.046(5) 1.101(5) 0.073(4) 0.050(15) Uiso 1 1 d .

loop_
_atom_site_aniso_label
_atom_site_aniso_U_11
_atom_site_aniso_U_22
_atom_site_aniso_U_33
_atom_site_aniso_U_23
_atom_site_aniso_U_13
_atom_site_aniso_U_12
Cu1 0.0444(4) 0.0474(4) 0.0294(3) 0.0061(3) -0.0098(3) -0.0235(3)
Cu2 0.0331(4) 0.0503(4) 0.0304(3) 0.0055(3) -0.0081(2) -0.0180(3)
F1 0.184(5) 0.121(4) 0.117(4) 0.006(3) -0.069(4) -0.100(4)
F2 0.125(4) 0.133(4) 0.099(3) 0.001(3) -0.037(3) -0.084(3)
F3 0.091(4) 0.133(4) 0.171(5) -0.040(4) -0.026(4) -0.009(3)
F4 0.130(4) 0.125(4) 0.106(3) 0.055(3) -0.049(3) -0.084(3)
F5 0.101(4) 0.175(6) 0.190(6) -0.061(5) 0.026(4) 0.014(4)
F6 0.216(6) 0.165(5) 0.087(3) 0.060(3) -0.069(4) -0.136(5)
F7 0.176(5) 0.127(4) 0.077(3) -0.015(3) 0.018(3) -0.049(4)
F8 0.135(4) 0.147(4) 0.082(3) 0.004(3) 0.023(3) -0.048(4)
F9 0.140(4) 0.127(4) 0.104(3) 0.040(3) -0.064(3) -0.095(3)
F10 0.103(4) 0.095(3) 0.162(5) 0.057(3) -0.019(3) -0.011(3)
F11 0.211(6) 0.161(5) 0.183(6) 0.034(4) -0.074(5) -0.146(5)
F12 0.073(3) 0.105(3) 0.133(4) 0.026(3) -0.034(3) -0.019(3)
N1 0.043(2) 0.052(3) 0.033(2) 0.0043(19) -0.0089(18) -0.022(2)
N2 0.039(2) 0.057(3) 0.0245(19) 0.0035(18) -0.0044(17) -0.021(2)
N3 0.059(3) 0.046(3) 0.036(2) 0.0020(19) -0.004(2) -0.023(2)
N4 0.056(3) 0.042(2) 0.035(2) 0.0016(18) -0.006(2) -0.021(2)
N5 0.055(3) 0.045(2) 0.030(2) -0.0004(18) -0.0116(19) -0.021(2)
N6 0.036(2) 0.058(3) 0.037(2) 0.002(2) -0.0092(18) -0.016(2)
N7 0.042(2) 0.047(3) 0.034(2) 0.0043(19) -0.0097(19) -0.012(2)
N8 0.044(2) 0.045(3) 0.034(2) 0.0017(18) -0.0047(18) -0.018(2)
N9 0.097(4) 0.052(3) 0.043(3) -0.008(2) 0.003(3) -0.026(3)
N10 0.164(10) 0.178(11) 0.157(10) -0.043(8) 0.011(8) -0.075(9)
O1 0.0355(19) 0.047(2) 0.0296(16) 0.0024(14) -0.0094(14) -0.0189(17)
P1 0.0536(10) 0.0596(10) 0.0557(9) 0.0104(7) -0.0164(7) -0.0269(8)
P2 0.0635(11) 0.0629(11) 0.0695(11) 0.0085(8) -0.0152(9) -0.0311(9)
C1 0.061(4) 0.075(4) 0.042(3) 0.012(3) -0.002(3) -0.042(3)
C2 0.041(3) 0.045(3) 0.038(3) 0.003(2) 0.001(2) -0.019(3)
C3 0.046(3) 0.072(4) 0.046(3) -0.004(3) -0.005(3) -0.037(3)
C4 0.038(3) 0.053(3) 0.037(3) -0.003(2) -0.004(2) -0.018(3)
C5 0.040(3) 0.089(4) 0.045(3) -0.002(3) -0.011(2) -0.033(3)
C6 0.052(3) 0.045(3) 0.028(2) 0.002(2) -0.010(2) -0.020(3)
C7 0.074(4) 0.053(4) 0.038(3) 0.017(3) -0.012(3) -0.026(3)
C8 0.068(4) 0.053(4) 0.042(3) 0.012(3) -0.001(3) -0.025(3)
C9 0.059(3) 0.035(3) 0.031(3) -0.004(2) -0.011(2) -0.012(3)
C10 0.071(4) 0.057(4) 0.038(3) 0.001(3) -0.022(3) -0.015(3)
C11 0.060(4) 0.082(5) 0.056(4) -0.007(3) -0.027(3) -0.019(4)
C12 0.058(4) 0.078(4) 0.066(4) -0.004(3) -0.019(3) -0.033(3)
C13 0.054(3) 0.060(4) 0.046(3) 0.002(3) -0.011(3) -0.026(3)
C14 0.044(3) 0.057(3) 0.031(3) -0.001(2) -0.005(2) -0.018(3)
C15 0.051(3) 0.060(4) 0.047(3) 0.009(3) -0.026(3) -0.012(3)
C16 0.046(3) 0.072(4) 0.053(3) 0.001(3) -0.026(3) -0.015(3)
C17 0.045(3) 0.041(3) 0.036(3) -0.001(2) -0.006(2) -0.014(2)
C18 0.074(4) 0.048(3) 0.046(3) 0.011(3) -0.015(3) -0.021(3)
C19 0.086(5) 0.059(4) 0.059(4) 0.013(3) -0.001(3) -0.040(4)
C20 0.068(4) 0.064(4) 0.068(4) -0.005(3) 0.000(3) -0.042(3)
C21 0.055(3) 0.058(4) 0.045(3) 0.001(3) -0.010(3) -0.030(3)
C22 0.084(5) 0.052(4) 0.052(4) -0.010(3) 0.007(3) -0.026(4)
C23 0.161(9) 0.068(5) 0.082(5) 0.014(4) 0.012(5) -0.043(5)
C24 0.137(10) 0.152(13) 0.145(12) -0.049(9) -0.014(9) -0.055(10)
C25 0.172(12) 0.156(11) 0.195(14) -0.040(10) -0.022(10) -0.078(10)

loop_
_atom_type_symbol
_atom_type_description
_atom_type_scat_dispersion_real
_atom_type_scat_dispersion_imag
_atom_type_scat_source
C C 0.0033 0.0016 'International Tables Vol C Tables 4.2.6.8 and 6.1.1.4'
H H 0.0000 0.0000 'International Tables Vol C Tables 4.2.6.8 and 6.1.1.4'
N N 0.0061 0.0033 'International Tables Vol C Tables 4.2.6.8 and 6.1.1.4'
O O 0.0106 0.0060 'International Tables Vol C Tables 4.2.6.8 and 6.1.1.4'
Cu Cu 0.3201 1.2651 'International Tables Vol C Tables 4.2.6.8 and 6.1.1.4'
P P 0.1023 0.0942 'International Tables Vol C Tables 4.2.6.8 and 6.1.1.4'
F F 0.0171 0.0103 'International Tables Vol C Tables 4.2.6.8 and 6.1.1.4'

loop_
_geom_angle_atom_site_label_1
_geom_angle_atom_site_label_2
_geom_angle_atom_site_label_3
_geom_angle
_geom_angle_site_symmetry_1
_geom_angle_site_symmetry_3
C6 Cu1 N1 86.02(18) . .
C6 Cu1 O1 163.31(18) . .
N1 Cu1 O1 91.68(14) . .
C6 Cu1 N5 78.33(19) . .
N1 Cu1 N5 162.93(16) . .
O1 Cu1 N5 101.34(15) . .
C6 Cu1 N9 113.43(19) . .
N1 Cu1 N9 96.34(18) . .
O1 Cu1 N9 83.25(15) . .
N5 Cu1 N9 96.13(17) . .
C14 Cu2 O1 174.16(18) . 2_575
C14 Cu2 N2 85.36(19) . .
O1 Cu2 N2 92.19(14) 2_575 .
C14 Cu2 N8 78.25(19) . .
O1 Cu2 N8 102.76(14) 2_575 .
N2 Cu2 N8 158.41(16) . .
C14 Cu2 O1 102.00(17) . .
O1 Cu2 O1 83.71(12) 2_575 .
N2 Cu2 O1 102.86(15) . .
N8 Cu2 O1 94.28(14) . .
C2 N1 N2 108.3(4) . 2_575
C2 N1 Cu1 131.7(3) . .
N2 N1 Cu1 119.8(3) 2_575 .
C4 N2 N1 108.0(4) . 2_575
C4 N2 Cu2 132.4(3) . .
N1 N2 Cu2 119.6(3) 2_575 .
C6 N3 C8 110.1(4) . .
C6 N3 C1 124.4(4) . .
C8 N3 C1 125.6(5) . .
C6 N4 C7 110.8(5) . .
C6 N4 C9 117.0(4) . .
C7 N4 C9 132.2(4) . .
C13 N5 C9 117.0(4) . .
C13 N5 Cu1 129.8(3) . .
C9 N5 Cu1 113.2(4) . .
C14 N6 C16 109.6(5) . .
C14 N6 C5 123.5(4) . .
C16 N6 C5 126.8(4) . .
C14 N7 C15 109.4(4) . .
C14 N7 C17 117.1(4) . .
C15 N7 C17 133.4(4) . .
C17 N8 C21 116.4(4) . .
C17 N8 Cu2 114.0(3) . .
C21 N8 Cu2 129.5(3) . .
C22 N9 Cu1 142.6(5) . .
Cu2 O1 Cu1 114.06(16) 2_575 .
Cu2 O1 Cu2 96.29(12) 2_575 .
Cu1 O1 Cu2 111.29(14) . .
F5 P1 F6 93.8(4) . .
F5 P1 F1 96.1(4) . .
F6 P1 F1 90.3(3) . .
F5 P1 F2 87.6(3) . .
F6 P1 F2 90.4(3) . .
F1 P1 F2 176.2(3) . .
F5 P1 F3 175.2(4) . .
F6 P1 F3 88.9(3) . .
F1 P1 F3 87.9(3) . .
F2 P1 F3 88.4(3) . .
F5 P1 F4 89.2(3) . .
F6 P1 F4 176.8(4) . .
F1 P1 F4 90.8(3) . .
F2 P1 F4 88.4(2) . .
F3 P1 F4 88.1(3) . .
F11 P2 F10 90.9(3) . .
F11 P2 F7 92.6(4) . .
F10 P2 F7 92.8(3) . .
F11 P2 F8 89.0(4) . .
F10 P2 F8 88.2(3) . .
F7 P2 F8 178.1(3) . .
F11 P2 F12 90.9(3) . .
F10 P2 F12 177.9(3) . .
F7 P2 F12 88.1(3) . .
F8 P2 F12 90.9(3) . .
F11 P2 F9 179.2(4) . .
F10 P2 F9 89.5(3) . .
F7 P2 F9 88.1(3) . .
F8 P2 F9 90.3(3) . .
F12 P2 F9 88.7(3) . .
N3 C1 C2 115.5(4) . .
N1 C2 C3 108.6(4) . 2_575
N1 C2 C1 125.4(4) . .
C3 C2 C1 126.1(5) 2_575 .
C4 C3 C2 105.5(5) . 2_575
N2 C4 C3 109.6(4) . .
N2 C4 C5 123.8(4) . .
C3 C4 C5 126.5(5) . .
N6 C5 C4 115.0(4) . .
N3 C6 N4 105.7(4) . .
N3 C6 Cu1 135.8(4) . .
N4 C6 Cu1 118.3(4) . .
C8 C7 N4 105.8(5) . .
C7 C8 N3 107.7(5) . .
N5 C9 C10 122.3(6) . .
N5 C9 N4 113.0(4) . .
C10 C9 N4 124.7(5) . .
C11 C10 C9 118.7(5) . .
C10 C11 C12 119.5(5) . .
C13 C12 C11 118.9(6) . .
N5 C13 C12 123.5(5) . .
N6 C14 N7 105.9(4) . .
N6 C14 Cu2 135.6(4) . .
N7 C14 Cu2 118.2(4) . .
C16 C15 N7 107.2(5) . .
C15 C16 N6 107.8(5) . .
N8 C17 C18 124.5(5) . .
N8 C17 N7 112.3(4) . .
C18 C17 N7 123.2(5) . .
C17 C18 C19 117.8(5) . .
C18 C19 C20 119.4(5) . .
C21 C20 C19 119.1(6) . .
N8 C21 C20 122.8(5) . .
N9 C22 C23 178.7(8) . .
N10 C24 C25 173.3(15) . .

loop_
_geom_bond_atom_site_label_1
_geom_bond_atom_site_label_2
_geom_bond_distance
_geom_bond_site_symmetry_2
Cu1 C6 1.917(5) .
Cu1 N1 1.961(4) .
Cu1 O1 1.982(3) .
Cu1 N5 2.116(4) .
Cu1 N9 2.412(5) .
Cu2 C14 1.911(5) .
Cu2 O1 1.966(3) 2_575
Cu2 N2 1.968(4) .
Cu2 N8 2.132(4) .
Cu2 O1 2.346(3) .
F1 P1 1.561(4) .
F2 P1 1.582(4) .
F3 P1 1.582(5) .
F4 P1 1.584(4) .
F5 P1 1.492(5) .
F6 P1 1.540(4) .
F7 P2 1.552(5) .
F8 P2 1.555(5) .
F9 P2 1.595(4) .
F10 P2 1.547(4) .
F11 P2 1.543(5) .
F12 P2 1.578(4) .
N1 C2 1.345(6) .
N1 N2 1.363(5) 2_575
N2 C4 1.336(6) .
N2 N1 1.363(5) 2_575
N3 C6 1.334(7) .
N3 C8 1.388(6) .
N3 C1 1.456(7) .
N4 C6 1.344(6) .
N4 C7 1.391(6) .
N4 C9 1.409(7) .
N5 C13 1.335(7) .
N5 C9 1.355(6) .
N6 C14 1.328(6) .
N6 C16 1.399(6) .
N6 C5 1.458(7) .
N7 C14 1.366(6) .
N7 C15 1.385(6) .
N7 C17 1.423(6) .
N8 C17 1.346(6) .
N8 C21 1.353(6) .
N9 C22 1.103(7) .
N10 C24 1.189(15) .
O1 Cu2 1.966(3) 2_575
C1 C2 1.508(7) .
C2 C3 1.388(7) 2_575
C3 C4 1.374(7) .
C3 C2 1.388(7) 2_575
C4 C5 1.503(6) .
C7 C8 1.335(8) .
C9 C10 1.385(7) .
C10 C11 1.367(9) .
C11 C12 1.368(8) .
C12 C13 1.367(7) .
C15 C16 1.311(8) .
C17 C18 1.368(7) .
C18 C19 1.376(8) .
C19 C20 1.382(8) .
C20 C21 1.369(7) .
C22 C23 1.471(9) .
C24 C25 1.533(16) .

loop_
_geom_torsion_atom_site_label_1
_geom_torsion_atom_site_label_2
_geom_torsion_atom_site_label_3
_geom_torsion_atom_site_label_4
_geom_torsion
_geom_torsion_site_symmetry_1
_geom_torsion_site_symmetry_4
C6 Cu1 N1 C2 8.9(5) . .
O1 Cu1 N1 C2 172.4(5) . .
N5 Cu1 N1 C2 32.4(9) . .
N9 Cu1 N1 C2 -104.2(5) . .
C6 Cu1 N1 N2 -177.0(4) . 2_575
O1 Cu1 N1 N2 -13.5(4) . 2_575
N5 Cu1 N1 N2 -153.5(5) . 2_575
N9 Cu1 N1 N2 69.8(4) . 2_575
C14 Cu2 N2 C4 -11.5(5) . .
O1 Cu2 N2 C4 173.8(5) 2_575 .
N8 Cu2 N2 C4 -52.0(7) . .
O1 Cu2 N2 C4 89.7(5) . .
C14 Cu2 N2 N1 169.5(4) . 2_575
O1 Cu2 N2 N1 -5.2(4) 2_575 2_575
N8 Cu2 N2 N1 129.0(4) . 2_575
O1 Cu2 N2 N1 -89.3(3) . 2_575
C6 Cu1 N5 C13 -177.3(5) . .
N1 Cu1 N5 C13 158.7(5) . .
O1 Cu1 N5 C13 19.7(5) . .
N9 Cu1 N5 C13 -64.6(5) . .
C6 Cu1 N5 C9 2.4(3) . .
N1 Cu1 N5 C9 -21.6(8) . .
O1 Cu1 N5 C9 -160.6(3) . .
N9 Cu1 N5 C9 115.1(3) . .
C14 Cu2 N8 C17 1.8(3) . .
O1 Cu2 N8 C17 175.9(3) 2_575 .
N2 Cu2 N8 C17 43.1(6) . .
O1 Cu2 N8 C17 -99.6(3) . .
C14 Cu2 N8 C21 179.0(5) . .
O1 Cu2 N8 C21 -6.9(5) 2_575 .
N2 Cu2 N8 C21 -139.6(5) . .
O1 Cu2 N8 C21 77.6(4) . .
C6 Cu1 N9 C22 -166.8(9) . .
N1 Cu1 N9 C22 -78.4(9) . .
O1 Cu1 N9 C22 12.6(9) . .
N5 Cu1 N9 C22 113.3(9) . .
C6 Cu1 O1 Cu2 97.8(6) . 2_575
N1 Cu1 O1 Cu2 16.1(2) . 2_575
N5 Cu1 O1 Cu2 -174.98(16) . 2_575
N9 Cu1 O1 Cu2 -80.1(2) . 2_575
C6 Cu1 O1 Cu2 -9.8(6) . .
N1 Cu1 O1 Cu2 -91.49(17) . .
N5 Cu1 O1 Cu2 77.40(17) . .
N9 Cu1 O1 Cu2 172.32(18) . .
C14 Cu2 O1 Cu2 178.74(19) . 2_575
O1 Cu2 O1 Cu2 0.0 2_575 2_575
N2 Cu2 O1 Cu2 90.82(15) . 2_575
N8 Cu2 O1 Cu2 -102.39(15) . 2_575
C14 Cu2 O1 Cu1 -62.4(2) . .
O1 Cu2 O1 Cu1 118.9(2) 2_575 .
N2 Cu2 O1 Cu1 -150.28(16) . .
N8 Cu2 O1 Cu1 16.51(16) . .
C6 N3 C1 C2 11.6(8) . .
C8 N3 C1 C2 -169.2(5) . .
N2 N1 C2 C3 -0.5(6) 2_575 2_575
Cu1 N1 C2 C3 174.1(4) . 2_575
N2 N1 C2 C1 -179.8(5) 2_575 .
Cu1 N1 C2 C1 -5.2(8) . .
N3 C1 C2 N1 -6.5(8) . .
N3 C1 C2 C3 174.4(5) . 2_575
N1 N2 C4 C3 0.4(6) 2_575 .
Cu2 N2 C4 C3 -178.7(4) . .
N1 N2 C4 C5 179.4(5) 2_575 .
Cu2 N2 C4 C5 0.3(8) . .
C2 C3 C4 N2 -0.1(6) 2_575 .
C2 C3 C4 C5 -179.0(5) 2_575 .
C14 N6 C5 C4 -22.5(8) . .
C16 N6 C5 C4 161.8(5) . .
N2 C4 C5 N6 18.6(8) . .
C3 C4 C5 N6 -162.6(5) . .
C8 N3 C6 N4 0.3(6) . .
C1 N3 C6 N4 179.6(5) . .
C8 N3 C6 Cu1 175.0(4) . .
C1 N3 C6 Cu1 -5.6(9) . .
C7 N4 C6 N3 -0.1(6) . .
C9 N4 C6 N3 178.5(4) . .
C7 N4 C6 Cu1 -175.9(4) . .
C9 N4 C6 Cu1 2.6(6) . .
N1 Cu1 C6 N3 -3.8(5) . .
O1 Cu1 C6 N3 -86.3(8) . .
N5 Cu1 C6 N3 -176.9(6) . .
N9 Cu1 C6 N3 91.4(6) . .
N1 Cu1 C6 N4 170.5(4) . .
O1 Cu1 C6 N4 87.9(7) . .
N5 Cu1 C6 N4 -2.7(4) . .
N9 Cu1 C6 N4 -94.3(4) . .
C6 N4 C7 C8 -0.2(6) . .
C9 N4 C7 C8 -178.4(5) . .
N4 C7 C8 N3 0.4(6) . .
C6 N3 C8 C7 -0.4(7) . .
C1 N3 C8 C7 -179.8(5) . .
C13 N5 C9 C10 -1.7(7) . .
Cu1 N5 C9 C10 178.6(4) . .
C13 N5 C9 N4 178.0(4) . .
Cu1 N5 C9 N4 -1.7(5) . .
C6 N4 C9 N5 -0.4(6) . .
C7 N4 C9 N5 177.7(5) . .
C6 N4 C9 C10 179.3(5) . .
C7 N4 C9 C10 -2.6(9) . .
N5 C9 C10 C11 1.6(8) . .
N4 C9 C10 C11 -178.0(5) . .
C9 C10 C11 C12 0.3(9) . .
C10 C11 C12 C13 -2.0(10) . .
C9 N5 C13 C12 -0.1(8) . .
Cu1 N5 C13 C12 179.5(4) . .
C11 C12 C13 N5 1.9(9) . .
C16 N6 C14 N7 -1.3(6) . .
C5 N6 C14 N7 -177.7(5) . .
C16 N6 C14 Cu2 -175.7(4) . .
C5 N6 C14 Cu2 8.0(9) . .
C15 N7 C14 N6 1.3(6) . .
C17 N7 C14 N6 -176.8(4) . .
C15 N7 C14 Cu2 176.8(4) . .
C17 N7 C14 Cu2 -1.3(6) . .
N2 Cu2 C14 N6 7.7(6) . .
N8 Cu2 C14 N6 173.6(6) . .
O1 Cu2 C14 N6 -94.5(6) . .
N2 Cu2 C14 N7 -166.1(4) . .
N8 Cu2 C14 N7 -0.2(4) . .
C14 N7 C15 C16 -0.7(6) . .
C17 N7 C15 C16 177.0(5) . .
N7 C15 C16 N6 -0.1(7) . .
C14 N6 C16 C15 1.0(7) . .
C5 N6 C16 C15 177.1(5) . .
C21 N8 C17 C18 -1.4(7) . .
Cu2 N8 C17 C18 176.2(4) . .
C21 N8 C17 N7 179.5(4) . .
Cu2 N8 C17 N7 -2.9(5) . .
C14 N7 C17 N8 2.8(6) . .
C15 N7 C17 N8 -174.7(5) . .
C14 N7 C17 C18 -176.2(5) . .
C15 N7 C17 C18 6.2(9) . .
N8 C17 C18 C19 0.9(9) . .
N7 C17 C18 C19 179.9(5) . .
C17 C18 C19 C20 0.1(9) . .
C18 C19 C20 C21 -0.6(9) . .
C17 N8 C21 C20 0.9(8) . .
Cu2 N8 C21 C20 -176.3(4) . .
C19 C20 C21 N8 0.1(9) . .
